data_7030345
loop_
_publ_author_name
'Degtyarenko, Anna S.'
'Handke, Marcel'
'Kr\"amer, Karl W'
'Liu, Shi-Xia'
'Decurtins, Silvio'
'Rusanov, Eduard B.'
'Thompson, Laurence K.'
'Krautscheid, Harald'
'Domasevitch, Konstantin V.'

_publ_section_title
;
 Mixed-ligand hydroxocopper(ii)/pyridazine clusters embedded into 3D
 framework lattices.
;
_journal_issue 22
_journal_name_full 'Dalton transactions (Cambridge, England : 2003)'
_journal_page_first 8530
_journal_page_last 8542
_journal_paper_doi 10.1039/c4dt00174e
_journal_volume 43
_journal_year 2014
_chemical_formula_moiety 'C62 H76 Cu4 N8 O18, H2 O'
_chemical_formula_sum 'C62 H78 Cu4 N8 O19'
_chemical_formula_weight 1493.48
_chemical_name_systematic
;
Poly[bis-[\m~3~-[1,3-bis(pyridazin-4-yl)adamantane-\k^4^N1:N2:N3)]]-
bis[\m~3~-(1,3,5-adamantanetricarboxylato)]-di(\m~3~-hydroxido)-
diaquatetracopper(II)] monohydrate
;
_space_group_IT_number 2
_space_group_name_Hall '-P 1'
_symmetry_cell_setting triclinic
_symmetry_Int_Tables_number 2
_symmetry_space_group_name_Hall '-P 1'
_symmetry_space_group_name_H-M 'P -1'
_atom_sites_solution_hydrogens geom
_atom_sites_solution_primary direct
_atom_sites_solution_secondary difmap
_audit_creation_method SHELXL-97
_cell_angle_alpha 83.981(6)
_cell_angle_beta 67.507(6)
_cell_angle_gamma 62.065(5)
_cell_formula_units_Z 1
_cell_length_a 11.1208(9)
_cell_length_b 11.5078(10)
_cell_length_c 13.8841(13)
_cell_measurement_reflns_used 15505
_cell_measurement_temperature 173(2)
_cell_measurement_theta_max 26.94
_cell_measurement_theta_min 2.68
_cell_volume 1444.3(2)
_computing_cell_refinement 'SAINT (Bruker, 2008)'
_computing_data_collection 'APEX2 (Bruker, 2008)'
_computing_data_reduction 'SAINT (Bruker, 2008)'
_computing_molecular_graphics 'Diamond 2.1e (Brandenburg, 1999)'
_computing_publication_material 'WinGX 1.70.01 (Farrugia, 1999)'
_computing_structure_refinement 'SHELXL-97 (Sheldrick, 2008)'
_computing_structure_solution 'SHELXS-97 (Sheldrick, 2008)'
_diffrn_ambient_temperature 173(2)
_diffrn_measured_fraction_theta_full 0.998
_diffrn_measured_fraction_theta_max 0.998
_diffrn_measurement_device_type 'Bruker APEX2 area-detector diffractometer'
_diffrn_measurement_method '\w scans'
_diffrn_radiation_monochromator graphite
_diffrn_radiation_source 'fine-focus sealed tube'
_diffrn_radiation_type MoK\a
_diffrn_radiation_wavelength 0.71073
_diffrn_reflns_av_R_equivalents 0.0616
_diffrn_reflns_av_sigmaI/netI 0.1269
_diffrn_reflns_limit_h_max 14
_diffrn_reflns_limit_h_min -14
_diffrn_reflns_limit_k_max 14
_diffrn_reflns_limit_k_min -14
_diffrn_reflns_limit_l_max 17
_diffrn_reflns_limit_l_min -16
_diffrn_reflns_number 15505
_diffrn_reflns_theta_full 26.94
_diffrn_reflns_theta_max 26.94
_diffrn_reflns_theta_min 2.68
_diffrn_standards_decay_% 0
_exptl_absorpt_coefficient_mu 1.541
_exptl_absorpt_correction_T_max 0.9409
_exptl_absorpt_correction_T_min 0.7379
_exptl_absorpt_correction_type numerical
_exptl_absorpt_process_details 'face indexed (SADABS; Bruker, 2008)'
_exptl_crystal_colour green
_exptl_crystal_density_diffrn 1.717
_exptl_crystal_density_method 'not measured'
_exptl_crystal_description prism
_exptl_crystal_F_000 774
_exptl_crystal_size_max 0.21
_exptl_crystal_size_mid 0.08
_exptl_crystal_size_min 0.04
_refine_diff_density_max 0.580
_refine_diff_density_min -0.593
_refine_diff_density_rms 0.116
_refine_ls_extinction_method none
_refine_ls_goodness_of_fit_ref 0.916
_refine_ls_hydrogen_treatment constr
_refine_ls_matrix_type full
_refine_ls_number_parameters 419
_refine_ls_number_reflns 6248
_refine_ls_number_restraints 0
_refine_ls_restrained_S_all 0.916
_refine_ls_R_factor_all 0.1149
_refine_ls_R_factor_gt 0.0554
_refine_ls_shift/su_max 0.001
_refine_ls_shift/su_mean 0.000
_refine_ls_structure_factor_coef Fsqd
_refine_ls_weighting_details 'calc w=1/[\s^2^(Fo^2^)+(0.0278P)^2^+0.0000P] where P=(Fo^2^+2Fc^2^)/3'
_refine_ls_weighting_scheme calc
_refine_ls_wR_factor_gt 0.0853
_refine_ls_wR_factor_ref 0.0982
_reflns_number_gt 3870
_reflns_number_total 6248
_reflns_threshold_expression >2sigma(I)
_cod_data_source_file c4dt00174e2.cif
_cod_data_source_block (2)
_cod_depositor_comments
;Adding full bibliography for 7030344--7030349.cif.

The following automatic conversions were performed:

data name '_iucr_refine_instruction_details' was replaced with
'_iucr_refine_instructions_details' as specified in the replacement
file 'data/replacement-values/replacement_tags.lst'.

Automatic conversion script
Id: cif_correct_tags 9268 2022-04-12 08:56:07Z antanas 
;
_cod_database_code 7030345

loop_
_symmetry_equiv_pos_as_xyz
'x, y, z'
'-x, -y, -z'

loop_
_atom_site_label
_atom_site_type_symbol
_atom_site_fract_x
_atom_site_fract_y
_atom_site_fract_z
_atom_site_U_iso_or_equiv
_atom_site_adp_type
_atom_site_occupancy
_atom_site_symmetry_multiplicity
_atom_site_calc_flag
_atom_site_refinement_flags
Cu1 Cu 0.31127(5) 0.93994(5) 0.32959(4) 0.01933(14) Uani 1 1 d .
Cu2 Cu 0.07996(5) 0.84025(5) 0.48897(4) 0.01976(14) Uani 1 1 d .
O1 O 0.1110(3) 0.9677(2) 0.3899(2) 0.0172(6) Uani 1 1 d .
H1O H 0.1000 0.9400 0.3416 0.026 Uiso 1 1 d R
O2 O 0.5233(3) 0.8747(3) 0.2809(2) 0.0239(7) Uani 1 1 d .
O3 O 0.5766(4) 0.7028(3) 0.1868(3) 0.0554(12) Uani 1 1 d .
O4 O 0.7588(4) 0.4593(3) 0.5238(3) 0.0558(11) Uani 1 1 d .
O5 O 0.9411(3) 0.2879(3) 0.4107(2) 0.0276(7) Uani 1 1 d .
O6 O 0.9582(3) 0.8049(3) 0.4384(2) 0.0231(7) Uani 1 1 d .
O7 O 1.0086(3) 0.8714(3) 0.2782(2) 0.0338(8) Uani 1 1 d .
N1 N 0.3172(3) 0.8923(3) 0.4761(3) 0.0145(7) Uani 1 1 d .
N2 N 0.2207(3) 0.8536(3) 0.5398(3) 0.0159(7) Uani 1 1 d .
N3 N 0.2998(4) 1.1092(3) 1.1584(3) 0.0232(8) Uani 1 1 d .
N4 N 0.3052(3) 0.9921(3) 1.1869(3) 0.0194(8) Uani 1 1 d .
C1 C 0.4087(4) 0.9015(4) 0.5090(3) 0.0235(10) Uani 1 1 d .
H1 H 0.4740 0.9303 0.4637 0.028 Uiso 1 1 calc R
C2 C 0.4141(5) 0.8711(4) 0.6063(3) 0.0227(9) Uani 1 1 d .
H2 H 0.4819 0.8784 0.6255 0.027 Uiso 1 1 calc R
C3 C 0.3172(4) 0.8298(4) 0.6746(3) 0.0173(9) Uani 1 1 d .
C4 C 0.2206(4) 0.8249(3) 0.6347(3) 0.0205(9) Uani 1 1 d .
H4 H 0.1513 0.7994 0.6785 0.025 Uiso 1 1 calc R
C5 C 0.3008(5) 1.1398(4) 1.0646(3) 0.0291(11) Uani 1 1 d .
H5 H 0.2953 1.2215 1.0455 0.035 Uiso 1 1 calc R
C6 C 0.3096(5) 1.0590(4) 0.9908(4) 0.0278(10) Uani 1 1 d .
H6 H 0.3123 1.0851 0.9246 0.033 Uiso 1 1 calc R
C7 C 0.3140(4) 0.9397(4) 1.0199(3) 0.0161(9) Uani 1 1 d .
C8 C 0.3108(4) 0.9130(4) 1.1211(3) 0.0240(10) Uani 1 1 d .
H8 H 0.3126 0.8334 1.1439 0.029 Uiso 1 1 calc R
C9 C 0.3171(4) 0.7863(4) 0.7811(3) 0.0176(9) Uani 1 1 d .
C10 C 0.3128(4) 0.8889(4) 0.8455(3) 0.0175(9) Uani 1 1 d .
H10A H 0.2231 0.9709 0.8565 0.021 Uiso 1 1 calc R
H10B H 0.3954 0.9060 0.8070 0.021 Uiso 1 1 calc R
C11 C 0.3190(4) 0.8420(3) 0.9516(3) 0.0157(9) Uani 1 1 d .
C12 C 0.4632(4) 0.7097(4) 0.9311(4) 0.0261(10) Uani 1 1 d .
H12A H 0.5475 0.7240 0.8916 0.031 Uiso 1 1 calc R
H12B H 0.4702 0.6780 0.9972 0.031 Uiso 1 1 calc R
C13 C 0.4641(5) 0.6063(4) 0.8697(4) 0.0306(11) Uani 1 1 d .
H13 H 0.5544 0.5231 0.8587 0.037 Uiso 1 1 calc R
C14 C 0.4609(4) 0.6546(4) 0.7636(3) 0.0273(10) Uani 1 1 d .
H14A H 0.4646 0.5887 0.7228 0.033 Uiso 1 1 calc R
H14B H 0.5459 0.6686 0.7253 0.033 Uiso 1 1 calc R
C15 C 0.1851(4) 0.7604(4) 0.8429(3) 0.0233(10) Uani 1 1 d .
H15A H 0.0941 0.8412 0.8542 0.028 Uiso 1 1 calc R
H15B H 0.1869 0.6948 0.8031 0.028 Uiso 1 1 calc R
C16 C 0.1917(5) 0.7115(4) 0.9478(4) 0.0279(11) Uani 1 1 d .
H16 H 0.1066 0.6964 0.9867 0.033 Uiso 1 1 calc R
C17 C 0.1865(4) 0.8171(4) 1.0107(3) 0.0237(10) Uani 1 1 d .
H17A H 0.0961 0.8985 1.0219 0.028 Uiso 1 1 calc R
H17B H 0.1876 0.7877 1.0786 0.028 Uiso 1 1 calc R
C18 C 0.3313(5) 0.5837(4) 0.9321(4) 0.0336(12) Uani 1 1 d .
H18A H 0.3332 0.5160 0.8946 0.040 Uiso 1 1 calc R
H18B H 0.3346 0.5541 0.9995 0.040 Uiso 1 1 calc R
C19 C 0.6115(5) 0.7561(4) 0.2355(4) 0.0242(10) Uani 1 1 d .
C20 C 0.8576(5) 0.4123(4) 0.4370(4) 0.0272(11) Uani 1 1 d .
C21 C 0.9717(4) 0.7993(4) 0.3432(3) 0.0185(9) Uani 1 1 d .
C22 C 0.7576(4) 0.6832(3) 0.2493(3) 0.0172(9) Uani 1 1 d .
C23 C 0.7396(4) 0.5861(3) 0.3338(3) 0.0202(9) Uani 1 1 d .
H23A H 0.6605 0.6357 0.3986 0.024 Uiso 1 1 calc R
H23B H 0.7137 0.5273 0.3109 0.024 Uiso 1 1 calc R
C24 C 0.8840(4) 0.5037(3) 0.3533(3) 0.0176(9) Uani 1 1 d .
C25 C 0.9187(4) 0.6009(4) 0.3923(3) 0.0223(10) Uani 1 1 d .
H25A H 0.8393 0.6495 0.4573 0.027 Uiso 1 1 calc R
H25B H 1.0082 0.5519 0.4059 0.027 Uiso 1 1 calc R
C26 C 0.9378(4) 0.6985(4) 0.3104(3) 0.0191(9) Uani 1 1 d .
C27 C 0.7954(4) 0.7760(3) 0.2901(3) 0.0187(9) Uani 1 1 d .
H27A H 0.8063 0.8384 0.2392 0.022 Uiso 1 1 calc R
H27B H 0.7153 0.8257 0.3546 0.022 Uiso 1 1 calc R
C28 C 0.8829(4) 0.6037(4) 0.1480(3) 0.0249(10) Uani 1 1 d .
H28A H 0.8601 0.5432 0.1237 0.030 Uiso 1 1 calc R
H28B H 0.8952 0.6627 0.0942 0.030 Uiso 1 1 calc R
C29 C 1.0243(4) 0.5264(4) 0.1687(3) 0.0207(9) Uani 1 1 d .
H29 H 1.1050 0.4772 0.1031 0.025 Uiso 1 1 calc R
C30 C 1.0093(4) 0.4288(4) 0.2495(4) 0.0267(11) Uani 1 1 d .
H30A H 1.1008 0.3787 0.2604 0.032 Uiso 1 1 calc R
H30B H 0.9886 0.3673 0.2243 0.032 Uiso 1 1 calc R
C31 C 1.0628(4) 0.6185(4) 0.2090(3) 0.0220(10) Uani 1 1 d .
H31A H 1.1528 0.5667 0.2216 0.026 Uiso 1 1 calc R
H31B H 1.0790 0.6780 0.1566 0.026 Uiso 1 1 calc R
O1W O 0.2768(3) 1.1495(3) 0.3718(2) 0.0302(8) Uani 1 1 d .
H1W H 0.2709 1.1873 0.3166 0.045 Uiso 1 1 d R
H2W H 0.2027 1.1994 0.4241 0.045 Uiso 1 1 d R
O2W O 0.3185(4) 0.6818(3) 0.3117(3) 0.0615(12) Uani 1 1 d .
H3W H 0.4029 0.6776 0.2928 0.092 Uiso 1 1 d R
H4W H 0.3243 0.6081 0.3333 0.092 Uiso 1 1 d R
O3W O 0.464(2) 0.5628(16) 0.5225(17) 0.244(9) Uiso 0.50 1 d P

loop_
_atom_site_aniso_label
_atom_site_aniso_U_11
_atom_site_aniso_U_22
_atom_site_aniso_U_33
_atom_site_aniso_U_23
_atom_site_aniso_U_13
_atom_site_aniso_U_12
Cu1 0.0166(3) 0.0293(3) 0.0134(3) 0.0016(2) -0.0072(2) -0.0105(2)
Cu2 0.0293(3) 0.0210(3) 0.0240(3) 0.0119(2) -0.0194(3) -0.0181(2)
O1 0.0204(14) 0.0203(13) 0.0139(15) -0.0005(12) -0.0079(12) -0.0103(11)
O2 0.0196(15) 0.0287(16) 0.0218(17) -0.0034(13) -0.0111(13) -0.0064(12)
O3 0.047(2) 0.0270(17) 0.109(4) -0.007(2) -0.056(2) -0.0070(16)
O4 0.052(2) 0.053(2) 0.040(2) 0.0153(19) 0.003(2) -0.0260(19)
O5 0.0496(19) 0.0215(15) 0.0306(19) 0.0154(14) -0.0279(16) -0.0237(14)
O6 0.0326(16) 0.0339(16) 0.0154(16) 0.0010(13) -0.0125(14) -0.0224(14)
O7 0.058(2) 0.0405(18) 0.0270(19) 0.0124(15) -0.0240(17) -0.0373(17)
N1 0.0187(17) 0.0139(15) 0.0155(19) 0.0029(14) -0.0080(15) -0.0103(13)
N2 0.0200(17) 0.0183(16) 0.0110(17) 0.0020(14) -0.0093(15) -0.0077(14)
N3 0.038(2) 0.0236(18) 0.0122(19) 0.0014(15) -0.0102(17) -0.0169(16)
N4 0.0220(18) 0.0256(18) 0.0153(19) -0.0018(15) -0.0080(16) -0.0132(15)
C1 0.028(2) 0.037(2) 0.020(2) 0.003(2) -0.012(2) -0.024(2)
C2 0.036(2) 0.036(2) 0.011(2) 0.0003(19) -0.012(2) -0.025(2)
C3 0.020(2) 0.021(2) 0.014(2) 0.0026(17) -0.0121(18) -0.0076(17)
C4 0.018(2) 0.0149(19) 0.025(2) 0.0016(18) -0.0064(19) -0.0065(16)
C5 0.052(3) 0.019(2) 0.024(3) 0.0103(19) -0.024(2) -0.016(2)
C6 0.044(3) 0.033(2) 0.020(2) 0.011(2) -0.022(2) -0.022(2)
C7 0.024(2) 0.021(2) 0.015(2) 0.0063(17) -0.0124(18) -0.0161(17)
C8 0.030(2) 0.027(2) 0.017(2) 0.0059(19) -0.012(2) -0.0140(19)
C9 0.022(2) 0.0172(19) 0.019(2) 0.0024(17) -0.0118(19) -0.0108(17)
C10 0.022(2) 0.0191(19) 0.022(2) 0.0044(17) -0.0146(19) -0.0126(17)
C11 0.024(2) 0.0162(19) 0.013(2) 0.0056(16) -0.0096(18) -0.0136(17)
C12 0.026(2) 0.028(2) 0.025(3) 0.002(2) -0.014(2) -0.0093(19)
C13 0.039(3) 0.013(2) 0.032(3) -0.0047(19) -0.019(2) -0.0005(19)
C14 0.029(2) 0.022(2) 0.025(3) -0.0004(19) -0.013(2) -0.0049(19)
C15 0.034(2) 0.036(2) 0.020(2) 0.011(2) -0.018(2) -0.028(2)
C16 0.046(3) 0.037(2) 0.027(3) 0.014(2) -0.021(2) -0.035(2)
C17 0.034(2) 0.028(2) 0.013(2) 0.0044(18) -0.010(2) -0.0166(19)
C18 0.067(3) 0.031(2) 0.023(3) 0.011(2) -0.027(3) -0.033(2)
C19 0.031(2) 0.029(2) 0.032(3) 0.008(2) -0.020(2) -0.023(2)
C20 0.031(2) 0.036(3) 0.038(3) 0.018(2) -0.025(2) -0.026(2)
C21 0.0149(19) 0.025(2) 0.021(2) 0.0023(18) -0.0065(18) -0.0131(17)
C22 0.021(2) 0.0139(18) 0.029(3) 0.0074(17) -0.0187(19) -0.0119(16)
C23 0.024(2) 0.0142(19) 0.023(2) 0.0029(17) -0.010(2) -0.0098(17)
C24 0.024(2) 0.0137(18) 0.017(2) 0.0054(16) -0.0055(18) -0.0125(16)
C25 0.022(2) 0.022(2) 0.024(2) 0.0055(18) -0.0100(19) -0.0104(18)
C26 0.018(2) 0.0178(19) 0.027(2) -0.0018(18) -0.0111(19) -0.0100(17)
C27 0.020(2) 0.0166(19) 0.030(3) -0.0009(18) -0.0143(19) -0.0121(16)
C28 0.040(3) 0.031(2) 0.022(2) 0.0109(19) -0.020(2) -0.026(2)
C29 0.019(2) 0.018(2) 0.016(2) -0.0041(17) -0.0013(18) -0.0049(17)
C30 0.026(2) 0.019(2) 0.041(3) 0.006(2) -0.018(2) -0.0111(18)
C31 0.023(2) 0.024(2) 0.024(3) 0.0076(19) -0.008(2) -0.0162(18)
O1W 0.0329(17) 0.0265(16) 0.0298(19) -0.0079(14) -0.0108(15) -0.0116(14)
O2W 0.059(2) 0.0220(17) 0.081(3) 0.0028(19) -0.019(2) -0.0077(17)

loop_
_atom_type_symbol
_atom_type_description
_atom_type_scat_dispersion_real
_atom_type_scat_dispersion_imag
_atom_type_scat_source
C C 0.0033 0.0016 'International Tables Vol C Tables 4.2.6.8 and 6.1.1.4'
H H 0.0000 0.0000 'International Tables Vol C Tables 4.2.6.8 and 6.1.1.4'
N N 0.0061 0.0033 'International Tables Vol C Tables 4.2.6.8 and 6.1.1.4'
O O 0.0106 0.0060 'International Tables Vol C Tables 4.2.6.8 and 6.1.1.4'
Cu Cu 0.3201 1.2651 'International Tables Vol C Tables 4.2.6.8 and 6.1.1.4'

loop_
_geom_angle_atom_site_label_1
_geom_angle_atom_site_label_2
_geom_angle_atom_site_label_3
_geom_angle
_geom_angle_site_symmetry_1
_geom_angle_site_symmetry_3
O1 Cu1 O2 167.55(11) . .
O1 Cu1 N4 94.38(12) . 1_554
O2 Cu1 N4 93.50(12) . 1_554
O1 Cu1 N1 86.13(12) . .
O2 Cu1 N1 86.29(12) . .
N4 Cu1 N1 178.20(13) 1_554 .
O1 Cu1 O1W 100.77(10) . .
O2 Cu1 O1W 88.75(10) . .
N4 Cu1 O1W 90.72(12) 1_554 .
N1 Cu1 O1W 87.49(11) . .
O6 Cu2 O5 85.36(12) 1_455 2_666
O6 Cu2 O1 97.84(11) 1_455 .
O5 Cu2 O1 176.64(12) 2_666 .
O6 Cu2 N2 173.27(12) 1_455 .
O5 Cu2 N2 90.36(12) 2_666 .
O1 Cu2 N2 86.36(12) . .
O6 Cu2 O1 99.00(10) 1_455 2_576
O5 Cu2 O1 95.01(11) 2_666 2_576
O1 Cu2 O1 85.52(10) . 2_576
N2 Cu2 O1 86.53(11) . 2_576
Cu1 O1 Cu2 114.38(12) . .
Cu1 O1 Cu2 120.24(12) . 2_576
Cu2 O1 Cu2 94.48(10) . 2_576
Cu1 O1 H1O 104.5 . .
Cu2 O1 H1O 96.8 . .
Cu2 O1 H1O 123.5 2_576 .
C19 O2 Cu1 119.2(3) . .
C20 O5 Cu2 120.6(3) . 2_666
C21 O6 Cu2 126.3(2) . 1_655
C1 N1 N2 119.3(3) . .
C1 N1 Cu1 123.1(3) . .
N2 N1 Cu1 117.6(2) . .
C4 N2 N1 118.7(3) . .
C4 N2 Cu2 122.1(3) . .
N1 N2 Cu2 119.2(3) . .
C5 N3 N4 117.5(4) . .
C8 N4 N3 119.9(4) . .
C8 N4 Cu1 121.9(3) . 1_556
N3 N4 Cu1 118.2(3) . 1_556
N1 C1 C2 124.1(4) . .
N1 C1 H1 118.0 . .
C2 C1 H1 118.0 . .
C3 C2 C1 118.7(4) . .
C3 C2 H2 120.7 . .
C1 C2 H2 120.7 . .
C2 C3 C4 114.1(4) . .
C2 C3 C9 123.9(4) . .
C4 C3 C9 122.0(4) . .
N2 C4 C3 125.1(4) . .
N2 C4 H4 117.4 . .
C3 C4 H4 117.4 . .
N3 C5 C6 125.1(4) . .
N3 C5 H5 117.4 . .
C6 C5 H5 117.4 . .
C7 C6 C5 117.5(4) . .
C7 C6 H6 121.3 . .
C5 C6 H6 121.3 . .
C6 C7 C8 115.0(4) . .
C6 C7 C11 124.6(4) . .
C8 C7 C11 120.4(3) . .
N4 C8 C7 125.0(4) . .
N4 C8 H8 117.5 . .
C7 C8 H8 117.5 . .
C3 C9 C10 111.7(3) . .
C3 C9 C15 111.2(3) . .
C10 C9 C15 108.8(3) . .
C3 C9 C14 107.5(3) . .
C10 C9 C14 109.3(3) . .
C15 C9 C14 108.3(3) . .
C9 C10 C11 111.5(3) . .
C9 C10 H10A 109.3 . .
C11 C10 H10A 109.3 . .
C9 C10 H10B 109.3 . .
C11 C10 H10B 109.3 . .
H10A C10 H10B 108.0 . .
C7 C11 C10 114.3(3) . .
C7 C11 C17 108.0(3) . .
C10 C11 C17 108.0(3) . .
C7 C11 C12 109.5(3) . .
C10 C11 C12 107.9(3) . .
C17 C11 C12 109.1(3) . .
C13 C12 C11 110.1(3) . .
C13 C12 H12A 109.6 . .
C11 C12 H12A 109.6 . .
C13 C12 H12B 109.6 . .
C11 C12 H12B 109.6 . .
H12A C12 H12B 108.1 . .
C14 C13 C18 111.1(4) . .
C14 C13 C12 108.9(4) . .
C18 C13 C12 109.5(4) . .
C14 C13 H13 109.1 . .
C18 C13 H13 109.1 . .
C12 C13 H13 109.1 . .
C13 C14 C9 109.1(3) . .
C13 C14 H14A 109.9 . .
C9 C14 H14A 109.9 . .
C13 C14 H14B 109.9 . .
C9 C14 H14B 109.9 . .
H14A C14 H14B 108.3 . .
C16 C15 C9 109.9(3) . .
C16 C15 H15A 109.7 . .
C9 C15 H15A 109.7 . .
C16 C15 H15B 109.7 . .
C9 C15 H15B 109.7 . .
H15A C15 H15B 108.2 . .
C18 C16 C15 110.6(4) . .
C18 C16 C17 109.6(4) . .
C15 C16 C17 109.2(3) . .
C18 C16 H16 109.1 . .
C15 C16 H16 109.1 . .
C17 C16 H16 109.1 . .
C11 C17 C16 110.1(3) . .
C11 C17 H17A 109.6 . .
C16 C17 H17A 109.6 . .
C11 C17 H17B 109.6 . .
C16 C17 H17B 109.6 . .
H17A C17 H17B 108.2 . .
C16 C18 C13 109.3(3) . .
C16 C18 H18A 109.8 . .
C13 C18 H18A 109.8 . .
C16 C18 H18B 109.8 . .
C13 C18 H18B 109.8 . .
H18A C18 H18B 108.3 . .
O3 C19 O2 121.5(4) . .
O3 C19 C22 121.2(4) . .
O2 C19 C22 117.2(4) . .
O4 C20 O5 123.9(4) . .
O4 C20 C24 119.7(4) . .
O5 C20 C24 116.4(4) . .
O7 C21 O6 123.5(4) . .
O7 C21 C26 119.8(4) . .
O6 C21 C26 116.7(3) . .
C19 C22 C28 111.5(4) . .
C19 C22 C27 112.6(3) . .
C28 C22 C27 110.1(3) . .
C19 C22 C23 106.1(3) . .
C28 C22 C23 108.8(3) . .
C27 C22 C23 107.5(3) . .
C24 C23 C22 110.8(3) . .
C24 C23 H23A 109.5 . .
C22 C23 H23A 109.5 . .
C24 C23 H23B 109.5 . .
C22 C23 H23B 109.5 . .
H23A C23 H23B 108.1 . .
C20 C24 C30 112.9(3) . .
C20 C24 C25 110.4(4) . .
C30 C24 C25 109.0(3) . .
C20 C24 C23 107.8(3) . .
C30 C24 C23 109.0(3) . .
C25 C24 C23 107.6(3) . .
C26 C25 C24 110.8(3) . .
C26 C25 H25A 109.5 . .
C24 C25 H25A 109.5 . .
C26 C25 H25B 109.5 . .
C24 C25 H25B 109.5 . .
H25A C25 H25B 108.1 . .
C31 C26 C21 109.2(3) . .
C31 C26 C27 109.0(4) . .
C21 C26 C27 107.4(3) . .
C31 C26 C25 108.0(3) . .
C21 C26 C25 114.2(4) . .
C27 C26 C25 109.0(3) . .
C26 C27 C22 111.3(3) . .
C26 C27 H27A 109.4 . .
C22 C27 H27A 109.4 . .
C26 C27 H27B 109.4 . .
C22 C27 H27B 109.4 . .
H27A C27 H27B 108.0 . .
C29 C28 C22 109.0(3) . .
C29 C28 H28A 109.9 . .
C22 C28 H28A 109.9 . .
C29 C28 H28B 109.9 . .
C22 C28 H28B 109.9 . .
H28A C28 H28B 108.3 . .
C30 C29 C28 110.7(3) . .
C30 C29 C31 108.3(3) . .
C28 C29 C31 111.5(3) . .
C30 C29 H29 108.8 . .
C28 C29 H29 108.8 . .
C31 C29 H29 108.8 . .
C29 C30 C24 109.7(3) . .
C29 C30 H30A 109.7 . .
C24 C30 H30A 109.7 . .
C29 C30 H30B 109.7 . .
C24 C30 H30B 109.7 . .
H30A C30 H30B 108.2 . .
C26 C31 C29 110.1(3) . .
C26 C31 H31A 109.6 . .
C29 C31 H31A 109.6 . .
C26 C31 H31B 109.6 . .
C29 C31 H31B 109.6 . .
H31A C31 H31B 108.1 . .
Cu1 O1W H1W 101.5 . .
Cu1 O1W H2W 120.5 . .
H1W O1W H2W 108.4 . .
H3W O2W H4W 108.4 . .

loop_
_geom_bond_atom_site_label_1
_geom_bond_atom_site_label_2
_geom_bond_distance
_geom_bond_site_symmetry_2
Cu1 O1 1.931(2) .
Cu1 O2 1.952(3) .
Cu1 N4 2.026(3) 1_554
Cu1 N1 2.068(3) .
Cu1 O1W 2.359(3) .
Cu2 O6 1.948(3) 1_455
Cu2 O5 1.953(3) 2_666
Cu2 O1 1.962(2) .
Cu2 N2 2.016(3) .
Cu2 O1 2.423(2) 2_576
O1 Cu2 2.423(2) 2_576
O1 H1O 0.8419 .
O2 C19 1.294(5) .
O3 C19 1.222(5) .
O4 C20 1.232(5) .
O5 C20 1.284(5) .
O5 Cu2 1.953(3) 2_666
O6 C21 1.277(5) .
O6 Cu2 1.948(3) 1_655
O7 C21 1.246(4) .
N1 C1 1.312(5) .
N1 N2 1.330(4) .
N2 C4 1.325(5) .
N3 C5 1.310(5) .
N3 N4 1.344(4) .
N4 C8 1.322(5) .
C1 C2 1.377(6) .
C1 H1 0.9300 .
C2 C3 1.375(5) .
C2 H2 0.9300 .
C3 C4 1.407(5) .
C3 C9 1.510(5) .
C4 H4 0.9300 .
C5 C6 1.401(6) .
C5 H5 0.9300 .
C6 C7 1.373(5) .
C6 H6 0.9300 .
C7 C8 1.396(5) .
C7 C11 1.513(5) .
C8 H8 0.9300 .
C9 C10 1.527(5) .
C9 C15 1.541(5) .
C9 C14 1.556(5) .
C10 C11 1.531(5) .
C10 H10A 0.9700 .
C10 H10B 0.9700 .
C11 C17 1.533(5) .
C11 C12 1.558(5) .
C12 C13 1.528(6) .
C12 H12A 0.9700 .
C12 H12B 0.9700 .
C13 C14 1.527(6) .
C13 C18 1.527(6) .
C13 H13 0.9800 .
C14 H14A 0.9700 .
C14 H14B 0.9700 .
C15 C16 1.521(6) .
C15 H15A 0.9700 .
C15 H15B 0.9700 .
C16 C18 1.513(6) .
C16 C17 1.537(5) .
C16 H16 0.9800 .
C17 H17A 0.9700 .
C17 H17B 0.9700 .
C18 H18A 0.9700 .
C18 H18B 0.9700 .
C19 C22 1.519(5) .
C20 C24 1.521(5) .
C21 C26 1.531(5) .
C22 C28 1.528(6) .
C22 C27 1.539(5) .
C22 C23 1.556(5) .
C23 C24 1.550(5) .
C23 H23A 0.9700 .
C23 H23B 0.9700 .
C24 C30 1.537(5) .
C24 C25 1.544(5) .
C25 C26 1.540(5) .
C25 H25A 0.9700 .
C25 H25B 0.9700 .
C26 C31 1.529(5) .
C26 C27 1.533(5) .
C27 H27A 0.9700 .
C27 H27B 0.9700 .
C28 C29 1.526(5) .
C28 H28A 0.9700 .
C28 H28B 0.9700 .
C29 C30 1.522(5) .
C29 C31 1.534(5) .
C29 H29 0.9800 .
C30 H30A 0.9700 .
C30 H30B 0.9700 .
C31 H31A 0.9700 .
C31 H31B 0.9700 .
O1W H1W 0.8500 .
O1W H2W 0.8500 .
O2W H3W 0.8499 .
O2W H4W 0.8500 .

loop_
_geom_torsion_atom_site_label_1
_geom_torsion_atom_site_label_2
_geom_torsion_atom_site_label_3
_geom_torsion_atom_site_label_4
_geom_torsion
_geom_torsion_site_symmetry_1
_geom_torsion_site_symmetry_4
O2 Cu1 O1 Cu2 14.1(6) . .
N4 Cu1 O1 Cu2 143.20(15) 1_554 .
N1 Cu1 O1 Cu2 -38.53(14) . .
O1W Cu1 O1 Cu2 -125.23(14) . .
O2 Cu1 O1 Cu2 125.4(5) . 2_576
N4 Cu1 O1 Cu2 -105.47(15) 1_554 2_576
N1 Cu1 O1 Cu2 72.80(14) . 2_576
O1W Cu1 O1 Cu2 -13.90(16) . 2_576
O6 Cu2 O1 Cu1 -135.34(14) 1_455 .
N2 Cu2 O1 Cu1 39.37(14) . .
O1 Cu2 O1 Cu1 126.17(17) 2_576 .
O6 Cu2 O1 Cu2 98.48(11) 1_455 2_576
N2 Cu2 O1 Cu2 -86.80(11) . 2_576
O1 Cu2 O1 Cu2 0.0 2_576 2_576
O1 Cu1 O2 C19 46.2(7) . .
N4 Cu1 O2 C19 -83.0(3) 1_554 .
N1 Cu1 O2 C19 98.8(3) . .
O1W Cu1 O2 C19 -173.6(3) . .
O1 Cu1 N1 C1 -156.4(3) . .
O2 Cu1 N1 C1 33.5(3) . .
O1W Cu1 N1 C1 -55.4(3) . .
O1 Cu1 N1 N2 22.0(2) . .
O2 Cu1 N1 N2 -148.1(2) . .
O1W Cu1 N1 N2 123.0(2) . .
C1 N1 N2 C4 -0.3(5) . .
Cu1 N1 N2 C4 -178.8(2) . .
C1 N1 N2 Cu2 179.8(3) . .
Cu1 N1 N2 Cu2 1.3(3) . .
O5 Cu2 N2 C4 -24.1(3) 2_666 .
O1 Cu2 N2 C4 156.6(3) . .
O1 Cu2 N2 C4 70.9(3) 2_576 .
O5 Cu2 N2 N1 155.7(3) 2_666 .
O1 Cu2 N2 N1 -23.5(2) . .
O1 Cu2 N2 N1 -109.3(2) 2_576 .
C5 N3 N4 C8 -0.2(5) . .
C5 N3 N4 Cu1 177.8(3) . 1_556
N2 N1 C1 C2 1.2(6) . .
Cu1 N1 C1 C2 179.6(3) . .
N1 C1 C2 C3 -0.7(6) . .
C1 C2 C3 C4 -0.5(5) . .
C1 C2 C3 C9 176.4(4) . .
N1 N2 C4 C3 -1.0(5) . .
Cu2 N2 C4 C3 178.8(3) . .
C2 C3 C4 N2 1.4(6) . .
C9 C3 C4 N2 -175.6(3) . .
N4 N3 C5 C6 -1.1(6) . .
N3 C5 C6 C7 1.6(7) . .
C5 C6 C7 C8 -0.7(6) . .
C5 C6 C7 C11 178.1(4) . .
N3 N4 C8 C7 1.1(6) . .
Cu1 N4 C8 C7 -176.8(3) 1_556 .
C6 C7 C8 N4 -0.6(6) . .
C11 C7 C8 N4 -179.4(4) . .
C2 C3 C9 C10 52.2(5) . .
C4 C3 C9 C10 -131.1(4) . .
C2 C3 C9 C15 173.9(4) . .
C4 C3 C9 C15 -9.4(5) . .
C2 C3 C9 C14 -67.7(5) . .
C4 C3 C9 C14 109.0(4) . .
C3 C9 C10 C11 -177.7(3) . .
C15 C9 C10 C11 59.2(4) . .
C14 C9 C10 C11 -58.9(4) . .
C6 C7 C11 C10 -2.2(5) . .
C8 C7 C11 C10 176.5(3) . .
C6 C7 C11 C17 -122.4(4) . .
C8 C7 C11 C17 56.3(5) . .
C6 C7 C11 C12 118.9(4) . .
C8 C7 C11 C12 -62.3(5) . .
C9 C10 C11 C7 -179.6(3) . .
C9 C10 C11 C17 -59.4(4) . .
C9 C10 C11 C12 58.4(4) . .
C7 C11 C12 C13 175.4(3) . .
C10 C11 C12 C13 -59.7(4) . .
C17 C11 C12 C13 57.4(5) . .
C11 C12 C13 C14 62.2(4) . .
C11 C12 C13 C18 -59.4(5) . .
C18 C13 C14 C9 59.3(4) . .
C12 C13 C14 C9 -61.3(4) . .
C3 C9 C14 C13 -179.2(3) . .
C10 C9 C14 C13 59.4(4) . .
C15 C9 C14 C13 -59.0(5) . .
C3 C9 C15 C16 177.7(3) . .
C10 C9 C15 C16 -58.9(4) . .
C14 C9 C15 C16 59.8(4) . .
C9 C15 C16 C18 -60.6(4) . .
C9 C15 C16 C17 60.2(4) . .
C7 C11 C17 C16 -176.3(3) . .
C10 C11 C17 C16 59.6(4) . .
C12 C11 C17 C16 -57.5(4) . .
C18 C16 C17 C11 60.3(4) . .
C15 C16 C17 C11 -61.0(4) . .
C15 C16 C18 C13 58.9(5) . .
C17 C16 C18 C13 -61.6(5) . .
C14 C13 C18 C16 -58.8(5) . .
C12 C13 C18 C16 61.4(5) . .
Cu1 O2 C19 O3 28.4(6) . .
Cu1 O2 C19 C22 -148.8(3) . .
Cu2 O5 C20 O4 -1.7(6) 2_666 .
Cu2 O5 C20 C24 179.5(3) 2_666 .
Cu2 O6 C21 O7 -36.0(5) 1_655 .
Cu2 O6 C21 C26 144.8(3) 1_655 .
O3 C19 C22 C28 42.5(5) . .
O2 C19 C22 C28 -140.3(4) . .
O3 C19 C22 C27 166.9(4) . .
O2 C19 C22 C27 -15.9(5) . .
O3 C19 C22 C23 -75.8(5) . .
O2 C19 C22 C23 101.5(4) . .
C19 C22 C23 C24 179.0(3) . .
C28 C22 C23 C24 58.9(4) . .
C27 C22 C23 C24 -60.3(4) . .
O4 C20 C24 C30 -179.0(4) . .
O5 C20 C24 C30 -0.1(5) . .
O4 C20 C24 C25 58.7(5) . .
O5 C20 C24 C25 -122.4(4) . .
O4 C20 C24 C23 -58.6(5) . .
O5 C20 C24 C23 120.3(4) . .
C22 C23 C24 C20 179.6(3) . .
C22 C23 C24 C30 -57.6(4) . .
C22 C23 C24 C25 60.6(4) . .
C20 C24 C25 C26 -177.1(3) . .
C30 C24 C25 C26 58.3(4) . .
C23 C24 C25 C26 -59.8(4) . .
O7 C21 C26 C31 49.4(5) . .
O6 C21 C26 C31 -131.3(4) . .
O7 C21 C26 C27 -68.6(5) . .
O6 C21 C26 C27 110.6(4) . .
O7 C21 C26 C25 170.4(3) . .
O6 C21 C26 C25 -10.3(5) . .
C24 C25 C26 C31 -58.7(4) . .
C24 C25 C26 C21 179.6(3) . .
C24 C25 C26 C27 59.6(4) . .
C31 C26 C27 C22 58.0(4) . .
C21 C26 C27 C22 176.1(3) . .
C25 C26 C27 C22 -59.7(4) . .
C19 C22 C27 C26 176.1(3) . .
C28 C22 C27 C26 -58.8(4) . .
C23 C22 C27 C26 59.6(4) . .
C19 C22 C28 C29 -176.6(3) . .
C27 C22 C28 C29 57.7(4) . .
C23 C22 C28 C29 -59.9(4) . .
C22 C28 C29 C30 62.0(4) . .
C22 C28 C29 C31 -58.6(4) . .
C28 C29 C30 C24 -60.9(4) . .
C31 C29 C30 C24 61.5(4) . .
C20 C24 C30 C29 177.5(3) . .
C25 C24 C30 C29 -59.4(4) . .
C23 C24 C30 C29 57.8(4) . .
C21 C26 C31 C29 -174.4(3) . .
C27 C26 C31 C29 -57.4(4) . .
C25 C26 C31 C29 60.9(4) . .
C30 C29 C31 C26 -62.9(4) . .
C28 C29 C31 C26 59.1(4) . .
